data_4325117
loop_
_publ_author_name
'Vinay N. Setty'
'Wen Zhou'
'Bruce M. Foxman'
'Christine M. Thomas'

_publ_section_title
;
 Subtle Differences Between Zr and Hf in Early/Late Heterobimetallic
 Complexes with Cobalt
;
_journal_name_full 'Inorganic Chemistry'
_journal_page_first 4647
_journal_page_last 4655
_journal_paper_doi 10.1021/ic200445x
_journal_volume 50
_journal_year 2011
_chemical_formula_moiety 'C51 H90 Cl1 Co1 Hf1 I0.02 N4.97 O1.50 P3'
_chemical_formula_sum 'C51 H90 Cl Co Hf I0.02 N4.97 O1.5 P3'
_chemical_formula_weight 1164.62
_space_group_IT_number 60
_symmetry_cell_setting orthorhombic
_symmetry_space_group_name_Hall '-P 2n 2ab'
_symmetry_space_group_name_H-M 'P b c n'
_atom_sites_solution_hydrogens geom
_atom_sites_solution_primary direct
_audit_creation_date 11-03-01
_audit_creation_method CRYSTALS_ver_14.15
_cell_angle_alpha 90
_cell_angle_beta 90
_cell_angle_gamma 90
_cell_formula_units_Z 8
_cell_length_a 27.9112(11)
_cell_length_b 15.4306(6)
_cell_length_c 26.3171(10)
_cell_measurement_reflns_used 9980
_cell_measurement_temperature 120
_cell_measurement_theta_max 28
_cell_measurement_theta_min 3
_cell_volume 11334.4(8)
_computing_cell_refinement 'Apex2 (Bruker AXS, 2006)'
_computing_data_collection 'Apex2 (Bruker AXS, 2006)'
_computing_data_reduction 'Apex2 (Bruker AXS, 2006)'
_computing_molecular_graphics 'CAMERON (Watkin et al., 1996)'
_computing_publication_material 'CRYSTALS (Betteridge et al., 2003)'
_computing_structure_refinement 'CRYSTALS (Betteridge et al., 2003)'
_computing_structure_solution 'SIR92 (Altomare et al., 1994)'
_diffrn_ambient_temperature 120
_diffrn_measured_fraction_theta_full 0.997
_diffrn_measured_fraction_theta_max 0.997
_diffrn_measurement_device Area
_diffrn_measurement_device_type 'Bruker Kappa Apex2'
_diffrn_measurement_method '\f & \w scans'
_diffrn_radiation_monochromator graphite
_diffrn_radiation_type 'Mo K\a'
_diffrn_radiation_wavelength 0.71073
_diffrn_reflns_av_R_equivalents 0.081
_diffrn_reflns_limit_h_max 36
_diffrn_reflns_limit_h_min -36
_diffrn_reflns_limit_k_max 20
_diffrn_reflns_limit_k_min -20
_diffrn_reflns_limit_l_max 34
_diffrn_reflns_limit_l_min -34
_diffrn_reflns_number 131803
_diffrn_reflns_theta_full 28.031
_diffrn_reflns_theta_max 28.031
_diffrn_reflns_theta_min 1.508
_diffrn_standards_number 0
_exptl_absorpt_coefficient_mu 2.303
_exptl_absorpt_correction_T_max 0.86
_exptl_absorpt_correction_T_min 0.72
_exptl_absorpt_correction_type numerical
_exptl_absorpt_process_details
; 
 Analytical Absorption (De Meulenaer & Tompa, 1965) 
;
_exptl_crystal_colour yellow-orange
_exptl_crystal_density_diffrn 1.365
_exptl_crystal_description 'acicular plate'
_exptl_crystal_F_000 4836.773
_exptl_crystal_size_max 0.402
_exptl_crystal_size_mid 0.142
_exptl_crystal_size_min 0.064
_refine_diff_density_max 1.75
_refine_diff_density_min -1.53
_refine_ls_extinction_method none
_refine_ls_goodness_of_fit_ref 1.0005
_refine_ls_hydrogen_treatment none
_refine_ls_matrix_type full
_refine_ls_number_parameters 568
_refine_ls_number_reflns 13711
_refine_ls_number_restraints 0
_refine_ls_R_factor_all 0.0604
_refine_ls_R_factor_gt 0.0318
_refine_ls_shift/su_max 0.0041119
_refine_ls_shift/su_mean 0.0000658
_refine_ls_structure_factor_coef Fsqd
_refine_ls_weighting_details
;
 Method= Modified Sheldrick 
 w=1/[\s^2^(F^2^) + ( 0.02P)^2^ +21.84P] 
 ,where P=(max(Fo^2^,0) + 2Fc^2^)/3 
;
_refine_ls_weighting_scheme calc
_refine_ls_wR_factor_all 0.0661
_refine_ls_wR_factor_gt 0.0611
_refine_ls_wR_factor_ref 0.0661
_reflns_limit_h_max 36
_reflns_limit_h_min 0
_reflns_limit_k_max 20
_reflns_limit_k_min 0
_reflns_limit_l_max 34
_reflns_limit_l_min 0
_reflns_number_gt 9522
_reflns_number_total 13711
_reflns_threshold_expression I>2.0\s(I)
_oxford_diffrn_Wilson_B_factor 1.26
_oxford_diffrn_Wilson_scale 954.57
_oxford_refine_ls_r_factor_ref 0.0604
_oxford_refine_ls_scale 0.0353233(14)
_oxford_reflns_number_all 13711
_oxford_reflns_threshold_expression_ref I>-10.0\s(I)
_oxford_structure_analysis_title 'CMT48_0ma in Pbcn'
_cod_data_source_file ic200445x_si_002_6.cif
_cod_data_source_block 11
_cod_original_sg_symbol_H-M 'P b c n '
_cod_original_formula_sum 'C51 H90 Cl1 Co1 Hf1 I0.02 N4.97 O1.50 P3'
_cod_database_code 4325117

loop_
_symmetry_equiv_pos_as_xyz
x,y,z
-x,-y,-z
-x+1/2,y+1/2,z
x+1/2,-y+1/2,-z
x,-y,z+1/2
-x,y,-z+1/2
-x+1/2,-y+1/2,z+1/2
x+1/2,y+1/2,-z+1/2

loop_
_atom_site_label
_atom_site_type_symbol
_atom_site_fract_x
_atom_site_fract_y
_atom_site_fract_z
_atom_site_U_iso_or_equiv
_atom_site_occupancy
_atom_site_adp_type
_atom_site_refinement_flags_posn
_atom_site_refinement_flags_adp
_atom_site_refinement_flags_occupancy
_atom_site_disorder_assembly
_atom_site_disorder_group
Hf1 Hf 0.336163(4) 0.782211(8) 0.597221(4) 0.0161 1.0000 Uani . . . . .
I1 I 0.4579(8) 1.0154(15) 0.5820(7) 0.029(7) 0.0153(18) Uiso . . P 1 2
Co1 Co 0.398342(15) 0.90379(3) 0.590142(16) 0.0215 1.0000 Uani . . . . .
Cl1 Cl 0.27845(3) 0.66518(5) 0.60332(3) 0.0248 1.0000 Uani . . . . .
P1 P 0.35425(3) 0.92721(5) 0.66171(3) 0.0208 1.0000 Uani . . . . .
P2 P 0.43864(3) 0.77561(5) 0.59061(3) 0.0225 1.0000 Uani . . . . .
P3 P 0.34702(3) 0.91613(5) 0.52314(3) 0.0197 1.0000 Uani . . . . .
O1 O 0.36297(14) 0.52437(19) 0.36032(13) 0.0599 1.0000 Uani . . . . .
O2 O 0.5000 1.1472(3) 0.7500 0.0756 1.0000 Uani S T . . .
N1 N 0.30968(9) 0.85330(16) 0.65958(9) 0.0186 1.0000 Uani . . . . .
N2 N 0.39708(9) 0.69967(17) 0.60645(10) 0.0231 1.0000 Uani . . . . .
N3 N 0.31431(10) 0.82370(16) 0.52432(9) 0.0190 1.0000 Uani . . . . .
N4 N 0.43944(15) 0.9981(2) 0.58563(12) 0.0311(9) 0.9847(18) Uiso . . P 1 1
N5 N 0.46217(15) 1.0533(4) 0.58462(15) 0.0474(11) 0.9847(18) Uiso . . P 1 1
C1 C 0.39089(12) 0.9030(3) 0.71892(12) 0.0300 1.0000 Uani . . . . .
C2 C 0.43854(14) 0.9523(3) 0.71997(14) 0.0459 1.0000 Uani . . . . .
C3 C 0.36654(14) 0.9103(3) 0.77100(13) 0.0407 1.0000 Uani . . . . .
C4 C 0.32858(13) 1.0380(2) 0.67102(13) 0.0279 1.0000 Uani . . . . .
C5 C 0.29816(15) 1.0512(2) 0.71920(14) 0.0395 1.0000 Uani . . . . .
C6 C 0.36565(16) 1.1105(2) 0.66785(15) 0.0432 1.0000 Uani . . . . .
C7 C 0.26996(11) 0.8377(2) 0.69373(11) 0.0184 1.0000 Uani . . . . .
C8 C 0.27340(12) 0.7697(2) 0.73008(11) 0.0207 1.0000 Uani . . . . .
C9 C 0.23494(12) 0.7533(2) 0.76204(12) 0.0238 1.0000 Uani . . . . .
C10 C 0.19230(12) 0.7987(2) 0.75893(12) 0.0252 1.0000 Uani . . . . .
C11 C 0.18906(12) 0.8623(2) 0.72246(12) 0.0233 1.0000 Uani . . . . .
C12 C 0.22658(12) 0.88318(19) 0.68968(11) 0.0203 1.0000 Uani . . . . .
C13 C 0.31662(12) 0.7135(2) 0.73376(12) 0.0276 1.0000 Uani . . . . .
C14 C 0.15024(13) 0.7776(3) 0.79292(14) 0.0370 1.0000 Uani . . . . .
C15 C 0.21767(13) 0.9549(2) 0.65222(12) 0.0277 1.0000 Uani . . . . .
C16 C 0.48874(12) 0.7749(2) 0.63727(13) 0.0303 1.0000 Uani . . . . .
C17 C 0.51871(13) 0.6917(3) 0.64253(16) 0.0404 1.0000 Uani . . . . .
C18 C 0.52321(13) 0.8513(3) 0.62895(15) 0.0383 1.0000 Uani . . . . .
C19 C 0.46458(13) 0.7445(2) 0.52788(13) 0.0290 1.0000 Uani . . . . .
C20 C 0.49199(14) 0.6577(2) 0.52383(15) 0.0371 1.0000 Uani . . . . .
C21 C 0.49436(15) 0.8167(3) 0.50336(15) 0.0411 1.0000 Uani . . . . .
C22 C 0.40378(12) 0.6082(2) 0.61529(13) 0.0255 1.0000 Uani . . . . .
C23 C 0.39456(12) 0.5490(2) 0.57596(14) 0.0290 1.0000 Uani . . . . .
C24 C 0.40288(13) 0.4605(2) 0.58449(16) 0.0362 1.0000 Uani . . . . .
C25 C 0.41782(14) 0.4285(2) 0.63087(18) 0.0403 1.0000 Uani . . . . .
C26 C 0.42395(13) 0.4870(2) 0.66962(16) 0.0385 1.0000 Uani . . . . .
C27 C 0.41705(12) 0.5768(2) 0.66334(14) 0.0298 1.0000 Uani . . . . .
C28 C 0.37552(13) 0.5755(2) 0.52493(14) 0.0326 1.0000 Uani . . . . .
C29 C 0.42545(18) 0.3318(3) 0.6386(2) 0.0633 1.0000 Uani . . . . .
C30 C 0.42444(14) 0.6328(2) 0.70942(14) 0.0364 1.0000 Uani . . . . .
C31 C 0.30575(12) 1.0103(2) 0.52798(12) 0.0234 1.0000 Uani . . . . .
C32 C 0.26658(13) 1.0219(2) 0.48754(13) 0.0305 1.0000 Uani . . . . .
C33 C 0.33283(13) 1.0956(2) 0.53536(14) 0.0314 1.0000 Uani . . . . .
C34 C 0.37829(13) 0.9251(2) 0.46043(12) 0.0258 1.0000 Uani . . . . .
C35 C 0.34593(14) 0.9350(2) 0.41363(12) 0.0347 1.0000 Uani . . . . .
C36 C 0.41637(13) 0.9965(2) 0.45935(14) 0.0338 1.0000 Uani . . . . .
C37 C 0.27910(11) 0.79320(19) 0.48833(11) 0.0196 1.0000 Uani . . . . .
C38 C 0.22997(12) 0.8061(2) 0.49765(12) 0.0230 1.0000 Uani . . . . .
C39 C 0.19686(13) 0.7790(2) 0.46137(12) 0.0285 1.0000 Uani . . . . .
C40 C 0.21024(13) 0.7384(2) 0.41663(12) 0.0281 1.0000 Uani . . . . .
C41 C 0.25883(13) 0.7214(2) 0.40965(12) 0.0294 1.0000 Uani . . . . .
C42 C 0.29340(13) 0.7464(2) 0.44495(12) 0.0241 1.0000 Uani . . . . .
C43 C 0.21217(12) 0.8459(2) 0.54596(12) 0.0287 1.0000 Uani . . . . .
C44 C 0.17376(15) 0.7094(3) 0.37810(14) 0.0416 1.0000 Uani . . . . .
C45 C 0.34454(13) 0.7220(2) 0.43441(12) 0.0308 1.0000 Uani . . . . .
C46 C 0.2815(3) 0.4874(4) 0.3444(3) 0.0916 1.0000 Uani . . . . .
C47 C 0.3289(4) 0.4641(4) 0.3553(4) 0.1476 1.0000 Uani . . . . .
C48 C 0.4092(3) 0.5045(5) 0.3687(4) 0.1422 1.0000 Uani . . . . .
C49 C 0.4434(2) 0.5705(6) 0.3750(3) 0.1247 1.0000 Uani . . . . .
C50 C 0.5405(3) 1.1367(6) 0.6706(2) 0.1340 1.0000 Uani . . . . .
C51 C 0.5188(2) 1.1824(4) 0.7088(4) 0.1444 1.0000 Uani . . . . .
H11 H 0.3998 0.8421 0.7147 0.0361 1.0000 Uiso R . . . .
H21 H 0.4593 0.9293 0.7459 0.0701 1.0000 Uiso R . . . .
H22 H 0.4542 0.9474 0.6870 0.0696 1.0000 Uiso R . . . .
H23 H 0.4328 1.0120 0.7270 0.0701 1.0000 Uiso R . . . .
H31 H 0.3847 0.8771 0.7950 0.0607 1.0000 Uiso R . . . .
H32 H 0.3663 0.9693 0.7818 0.0606 1.0000 Uiso R . . . .
H33 H 0.3337 0.8880 0.7696 0.0601 1.0000 Uiso R . . . .
H41 H 0.3069 1.0457 0.6418 0.0337 1.0000 Uiso R . . . .
H51 H 0.3192 1.0664 0.7468 0.0596 1.0000 Uiso R . . . .
H52 H 0.2759 1.0983 0.7135 0.0605 1.0000 Uiso R . . . .
H53 H 0.2808 1.0004 0.7280 0.0594 1.0000 Uiso R . . . .
H61 H 0.3499 1.1656 0.6673 0.0647 1.0000 Uiso R . . . .
H62 H 0.3865 1.1097 0.6967 0.0649 1.0000 Uiso R . . . .
H63 H 0.3844 1.1039 0.6375 0.0646 1.0000 Uiso R . . . .
H91 H 0.2379 0.7096 0.7855 0.0285 1.0000 Uiso R . . . .
H111 H 0.1603 0.8920 0.7188 0.0280 1.0000 Uiso R . . . .
H131 H 0.3117 0.6669 0.7567 0.0419 1.0000 Uiso R . . . .
H132 H 0.3246 0.6885 0.7017 0.0425 1.0000 Uiso R . . . .
H133 H 0.3441 0.7434 0.7457 0.0416 1.0000 Uiso R . . . .
H141 H 0.1218 0.7690 0.7733 0.0562 1.0000 Uiso R . . . .
H142 H 0.1447 0.8243 0.8156 0.0559 1.0000 Uiso R . . . .
H143 H 0.1564 0.7248 0.8119 0.0563 1.0000 Uiso R . . . .
H151 H 0.2433 0.9599 0.6276 0.0417 1.0000 Uiso R . . . .
H152 H 0.1883 0.9443 0.6345 0.0417 1.0000 Uiso R . . . .
H153 H 0.2148 1.0091 0.6688 0.0419 1.0000 Uiso R . . . .
H161 H 0.4734 0.7851 0.6698 0.0366 1.0000 Uiso R . . . .
H171 H 0.5416 0.6893 0.6159 0.0605 1.0000 Uiso R . . . .
H172 H 0.4991 0.6408 0.6416 0.0610 1.0000 Uiso R . . . .
H173 H 0.5351 0.6926 0.6746 0.0610 1.0000 Uiso R . . . .
H181 H 0.5423 0.8398 0.5991 0.0576 1.0000 Uiso R . . . .
H182 H 0.5052 0.9047 0.6245 0.0579 1.0000 Uiso R . . . .
H183 H 0.5440 0.8564 0.6579 0.0583 1.0000 Uiso R . . . .
H191 H 0.4364 0.7391 0.5057 0.0354 1.0000 Uiso R . . . .
H201 H 0.5239 0.6655 0.5358 0.0557 1.0000 Uiso R . . . .
H202 H 0.4768 0.6151 0.5449 0.0555 1.0000 Uiso R . . . .
H203 H 0.4928 0.6391 0.4895 0.0557 1.0000 Uiso R . . . .
H211 H 0.4795 0.8721 0.5091 0.0607 1.0000 Uiso R . . . .
H212 H 0.5260 0.8167 0.5183 0.0608 1.0000 Uiso R . . . .
H213 H 0.4970 0.8063 0.4678 0.0610 1.0000 Uiso R . . . .
H241 H 0.3976 0.4231 0.5572 0.0436 1.0000 Uiso R . . . .
H261 H 0.4329 0.4674 0.7017 0.0456 1.0000 Uiso R . . . .
H281 H 0.3498 0.6154 0.5285 0.0494 1.0000 Uiso R . . . .
H282 H 0.4001 0.6020 0.5050 0.0495 1.0000 Uiso R . . . .
H283 H 0.3642 0.5267 0.5064 0.0494 1.0000 Uiso R . . . .
H291 H 0.4260 0.3209 0.6739 0.0952 1.0000 Uiso R . . . .
H292 H 0.4551 0.3133 0.6248 0.0950 1.0000 Uiso R . . . .
H293 H 0.3999 0.2996 0.6234 0.0950 1.0000 Uiso R . . . .
H301 H 0.4161 0.6921 0.7024 0.0556 1.0000 Uiso R . . . .
H302 H 0.4046 0.6130 0.7375 0.0557 1.0000 Uiso R . . . .
H303 H 0.4576 0.6304 0.7198 0.0562 1.0000 Uiso R . . . .
H311 H 0.2893 1.0006 0.5602 0.0280 1.0000 Uiso R . . . .
H321 H 0.2413 1.0556 0.5017 0.0454 1.0000 Uiso R . . . .
H322 H 0.2541 0.9670 0.4765 0.0453 1.0000 Uiso R . . . .
H323 H 0.2802 1.0522 0.4588 0.0455 1.0000 Uiso R . . . .
H331 H 0.3600 1.0874 0.5581 0.0475 1.0000 Uiso R . . . .
H332 H 0.3439 1.1149 0.5027 0.0482 1.0000 Uiso R . . . .
H333 H 0.3119 1.1383 0.5496 0.0478 1.0000 Uiso R . . . .
H341 H 0.3960 0.8700 0.4567 0.0302 1.0000 Uiso R . . . .
H351 H 0.3193 0.8956 0.4166 0.0530 1.0000 Uiso R . . . .
H352 H 0.3338 0.9935 0.4118 0.0528 1.0000 Uiso R . . . .
H353 H 0.3649 0.9216 0.3843 0.0524 1.0000 Uiso R . . . .
H361 H 0.4346 0.9888 0.4290 0.0511 1.0000 Uiso R . . . .
H362 H 0.4015 1.0537 0.4586 0.0508 1.0000 Uiso R . . . .
H363 H 0.4373 0.9914 0.4883 0.0510 1.0000 Uiso R . . . .
H391 H 0.1642 0.7891 0.4679 0.0335 1.0000 Uiso R . . . .
H411 H 0.2686 0.6926 0.3804 0.0360 1.0000 Uiso R . . . .
H431 H 0.1789 0.8359 0.5509 0.0446 1.0000 Uiso R . . . .
H432 H 0.2171 0.9068 0.5452 0.0441 1.0000 Uiso R . . . .
H433 H 0.2286 0.8252 0.5759 0.0442 1.0000 Uiso R . . . .
H441 H 0.1583 0.6584 0.3900 0.0624 1.0000 Uiso R . . . .
H442 H 0.1499 0.7536 0.3738 0.0622 1.0000 Uiso R . . . .
H443 H 0.1889 0.6967 0.3466 0.0624 1.0000 Uiso R . . . .
H451 H 0.3636 0.7308 0.4651 0.0461 1.0000 Uiso R . . . .
H452 H 0.3464 0.6619 0.4247 0.0466 1.0000 Uiso R . . . .
H453 H 0.3583 0.7577 0.4073 0.0475 1.0000 Uiso R . . . .
H461 H 0.2805 0.5188 0.3130 0.1354 1.0000 Uiso R . . . .
H462 H 0.2696 0.5237 0.3708 0.1353 1.0000 Uiso R . . . .
H463 H 0.2614 0.4374 0.3414 0.1351 1.0000 Uiso R . . . .
H471 H 0.3393 0.4249 0.3292 0.1772 1.0000 Uiso R . . . .
H472 H 0.3279 0.4345 0.3872 0.1774 1.0000 Uiso R . . . .
H481 H 0.4105 0.4705 0.3993 0.1713 1.0000 Uiso R . . . .
H482 H 0.4202 0.4693 0.3405 0.1709 1.0000 Uiso R . . . .
H491 H 0.4464 0.5997 0.3426 0.1864 1.0000 Uiso R . . . .
H492 H 0.4323 0.6109 0.4002 0.1862 1.0000 Uiso R . . . .
H493 H 0.4740 0.5465 0.3849 0.1861 1.0000 Uiso R . . . .
H501 H 0.5240 1.0833 0.6655 0.2001 1.0000 Uiso R . . . .
H502 H 0.5730 1.1239 0.6799 0.2000 1.0000 Uiso R . . . .
H503 H 0.5403 1.1698 0.6398 0.1999 1.0000 Uiso R . . . .
H511 H 0.4926 1.2096 0.6923 0.1784 1.0000 Uiso R . . . .
H512 H 0.5401 1.2268 0.7206 0.1780 1.0000 Uiso R . . . .

loop_
_atom_site_aniso_label
_atom_site_aniso_U_11
_atom_site_aniso_U_22
_atom_site_aniso_U_33
_atom_site_aniso_U_23
_atom_site_aniso_U_13
_atom_site_aniso_U_12
Hf1 0.01757(6) 0.01516(5) 0.01559(5) 0.00333(5) -0.00063(6) -0.00050(5)
Co1 0.0201(2) 0.0208(2) 0.0236(2) 0.00481(18) -0.00068(19) -0.00229(17)
Cl1 0.0273(4) 0.0189(4) 0.0282(4) 0.0041(3) -0.0006(3) -0.0057(3)
P1 0.0244(4) 0.0197(4) 0.0183(4) 0.0019(3) -0.0027(3) -0.0051(3)
P2 0.0183(4) 0.0215(4) 0.0276(4) 0.0073(4) -0.0002(3) -0.0008(3)
P3 0.0250(5) 0.0167(4) 0.0174(4) 0.0037(3) 0.0014(3) -0.0014(3)
O1 0.072(2) 0.0335(16) 0.074(2) 0.0027(16) 0.0199(19) 0.0111(17)
O2 0.154(5) 0.033(2) 0.040(2) 0.0000 -0.027(3) 0.0000
N1 0.0191(14) 0.0198(13) 0.0168(12) 0.0025(11) -0.0001(10) -0.0017(11)
N2 0.0163(13) 0.0274(15) 0.0257(14) 0.0083(11) 0.0000(11) 0.0017(11)
N3 0.0243(14) 0.0177(13) 0.0151(12) 0.0017(10) -0.0005(11) -0.0011(11)
C1 0.0257(18) 0.043(2) 0.0217(16) 0.0078(16) -0.0046(14) -0.0095(17)
C2 0.035(2) 0.073(3) 0.030(2) 0.010(2) -0.0085(18) -0.025(2)
C3 0.035(2) 0.064(3) 0.0236(18) 0.0073(19) -0.0052(17) -0.012(2)
C4 0.037(2) 0.0201(16) 0.0261(16) -0.0038(14) -0.0004(15) -0.0062(15)
C5 0.053(3) 0.030(2) 0.036(2) -0.0123(17) 0.0062(19) -0.0069(19)
C6 0.059(3) 0.026(2) 0.044(2) -0.0051(17) 0.006(2) -0.020(2)
C7 0.0218(16) 0.0181(15) 0.0154(14) -0.0017(12) 0.0016(12) -0.0064(13)
C8 0.0251(16) 0.0185(16) 0.0185(14) -0.0004(12) -0.0039(13) -0.0038(14)
C9 0.033(2) 0.0197(15) 0.0184(15) 0.0025(13) -0.0009(14) -0.0064(14)
C10 0.0316(19) 0.0240(18) 0.0200(16) -0.0059(13) 0.0026(14) -0.0074(14)
C11 0.0231(18) 0.0238(17) 0.0232(16) -0.0045(14) 0.0008(14) 0.0010(14)
C12 0.0268(17) 0.0159(15) 0.0181(15) -0.0029(12) -0.0013(13) -0.0007(13)
C13 0.0304(18) 0.0296(18) 0.0227(16) 0.0111(15) -0.0009(14) 0.0023(17)
C14 0.036(2) 0.044(2) 0.0307(18) 0.0015(18) 0.0091(16) -0.0061(19)
C15 0.032(2) 0.0277(18) 0.0231(17) 0.0039(14) 0.0005(15) 0.0053(16)
C16 0.0219(17) 0.0365(19) 0.0325(18) 0.0071(17) -0.0014(14) -0.0027(17)
C17 0.025(2) 0.045(2) 0.052(2) 0.0158(19) -0.0032(18) 0.0067(17)
C18 0.0224(19) 0.046(2) 0.047(2) 0.008(2) -0.0081(17) -0.0086(18)
C19 0.0261(18) 0.0307(18) 0.0301(18) 0.0060(15) 0.0041(15) 0.0005(15)
C20 0.033(2) 0.036(2) 0.043(2) 0.0010(18) 0.0083(18) 0.0062(18)
C21 0.045(2) 0.037(2) 0.042(2) 0.0095(18) 0.0178(19) -0.0038(19)
C22 0.0181(16) 0.0210(17) 0.0374(18) 0.0128(15) 0.0013(14) 0.0021(13)
C23 0.0178(17) 0.0256(18) 0.044(2) 0.0051(16) 0.0055(15) 0.0009(14)
C24 0.0260(19) 0.0245(18) 0.058(3) 0.0022(17) 0.0092(18) 0.0017(15)
C25 0.026(2) 0.0246(19) 0.071(3) 0.016(2) 0.007(2) 0.0011(16)
C26 0.028(2) 0.034(2) 0.054(2) 0.0223(19) 0.0042(18) 0.0049(17)
C27 0.0197(17) 0.0288(19) 0.041(2) 0.0147(16) 0.0038(15) 0.0010(15)
C28 0.034(2) 0.0262(18) 0.037(2) -0.0043(16) 0.0028(17) -0.0004(16)
C29 0.058(3) 0.028(2) 0.104(4) 0.021(3) 0.011(3) 0.011(2)
C30 0.033(2) 0.042(2) 0.034(2) 0.0175(18) -0.0004(17) 0.0076(18)
C31 0.0280(18) 0.0203(16) 0.0219(16) 0.0047(13) 0.0011(14) -0.0006(14)
C32 0.033(2) 0.0254(18) 0.0334(19) 0.0078(15) -0.0058(16) 0.0045(16)
C33 0.034(2) 0.0184(16) 0.042(2) 0.0026(15) 0.0012(18) -0.0020(16)
C34 0.032(2) 0.0235(17) 0.0218(16) 0.0063(14) 0.0038(14) -0.0007(15)
C35 0.041(2) 0.038(2) 0.0249(18) 0.0087(15) 0.0005(16) -0.0022(17)
C36 0.036(2) 0.035(2) 0.0302(19) 0.0063(16) 0.0073(17) -0.0072(17)
C37 0.0250(16) 0.0147(15) 0.0192(14) 0.0044(12) -0.0041(13) -0.0036(13)
C38 0.0270(18) 0.0209(16) 0.0212(16) 0.0046(13) -0.0029(14) -0.0037(14)
C39 0.0292(18) 0.0290(17) 0.0273(17) 0.0101(16) -0.0055(14) -0.0048(16)
C40 0.040(2) 0.0210(17) 0.0231(16) 0.0084(13) -0.0111(15) -0.0084(15)
C41 0.046(2) 0.0233(16) 0.0187(15) 0.0019(15) -0.0046(15) -0.0082(17)
C42 0.0331(19) 0.0202(15) 0.0190(15) 0.0044(13) -0.0009(14) -0.0005(14)
C43 0.0277(19) 0.0313(19) 0.0272(17) 0.0030(15) -0.0012(15) 0.0018(16)
C44 0.053(3) 0.040(2) 0.0318(19) 0.0069(18) -0.0185(18) -0.016(2)
C45 0.041(2) 0.0290(17) 0.0226(15) -0.0034(15) 0.0005(15) 0.0042(17)
C46 0.106(5) 0.072(4) 0.096(5) -0.027(4) 0.045(4) -0.043(4)
C47 0.167(9) 0.055(4) 0.221(11) -0.040(5) -0.032(8) -0.018(6)
C48 0.133(8) 0.093(6) 0.200(9) -0.062(6) -0.053(7) 0.072(6)
C49 0.053(4) 0.154(8) 0.167(8) -0.005(7) 0.002(5) 0.029(5)
C50 0.167(8) 0.186(9) 0.049(3) 0.017(4) -0.028(4) -0.127(7)
C51 0.057(4) 0.067(4) 0.309(12) 0.104(6) 0.082(6) 0.030(3)

loop_
_atom_type_symbol
_atom_type_scat_dispersion_real
_atom_type_scat_dispersion_imag
_atom_type_scat_Cromer_Mann_a1
_atom_type_scat_Cromer_Mann_b1
_atom_type_scat_Cromer_Mann_a2
_atom_type_scat_Cromer_Mann_b2
_atom_type_scat_Cromer_Mann_a3
_atom_type_scat_Cromer_Mann_b3
_atom_type_scat_Cromer_Mann_a4
_atom_type_scat_Cromer_Mann_b4
_atom_type_scat_Cromer_Mann_c
_atom_type_scat_source
C 0.0033 0.0016 2.3100 20.8439 1.0200 10.2075 1.5886 0.5687 0.8650 51.6512 0.2156 'International Tables Vol C 4.2.6.8 and 6.1.1.4'
H 0.0000 0.0000 0.4930 10.5109 0.3229 26.1257 0.1402 3.1424 0.0408 57.7998 0.0030 'International Tables Vol C 4.2.6.8 and 6.1.1.4'
N 0.0061 0.0033 12.2126 0.0057 3.1322 9.8933 2.0125 28.9975 1.1663 0.5826 -11.5290 'International Tables Vol C 4.2.6.8 and 6.1.1.4'
O 0.0106 0.0060 3.0485 13.2771 2.2868 5.7011 1.5463 0.3239 0.8670 32.9089 0.2508 'International Tables Vol C 4.2.6.8 and 6.1.1.4'
P 0.1023 0.0942 6.4345 1.9067 4.1791 27.1570 1.7800 0.5260 1.4908 68.1645 1.1149 'International Tables Vol C 4.2.6.8 and 6.1.1.4'
Cl 0.1484 0.1585 11.4604 0.0104 7.1964 1.1662 6.2556 18.5194 1.6455 47.7784 -9.5574 'International Tables Vol C 4.2.6.8 and 6.1.1.4'
Co 0.3494 0.9721 12.2841 4.2791 7.3409 0.2784 4.0034 13.5359 2.3488 71.1692 1.0118 'International Tables Vol C 4.2.6.8 and 6.1.1.4'
Hf -0.5830 6.1852 29.1440 1.8326 15.1726 9.5999 14.7586 0.2751 4.3001 72.0290 8.5815 'International Tables Vol C 4.2.6.8 and 6.1.1.4'
I -0.4742 1.8119 20.1472 4.3470 18.9949 0.3814 7.5138 27.7660 2.2735 66.8776 4.0712 'International Tables Vol C 4.2.6.8 and 6.1.1.4'

loop_
_geom_angle_atom_site_label_1
_geom_angle_site_symmetry_1
_geom_angle_atom_site_label_2
_geom_angle_atom_site_label_3
_geom_angle
_geom_angle_publ_flag
Co1 . Hf1 Cl1 178.90(2) yes
Co1 . Hf1 P1 49.40(2) yes
Cl1 . Hf1 P1 131.46(3) yes
Co1 . Hf1 P2 49.16(2) yes
Cl1 . Hf1 P2 129.80(3) yes
P1 . Hf1 P2 83.54(3) yes
Co1 . Hf1 P3 49.384(19) yes
Cl1 . Hf1 P3 130.86(3) yes
P1 . Hf1 P3 79.63(2) yes
P2 . Hf1 P3 83.02(2) yes
Co1 . Hf1 N1 85.01(7) yes
Cl1 . Hf1 N1 95.92(7) yes
P1 . Hf1 N1 35.99(7) yes
P2 . Hf1 N1 114.55(7) yes
P3 . Hf1 N1 101.07(7) yes
Co1 . Hf1 N2 84.60(7) yes
Cl1 . Hf1 N2 94.42(7) yes
P1 . Hf1 N2 105.00(7) yes
P2 . Hf1 N2 36.15(7) yes
P3 . Hf1 N2 115.09(7) yes
Co1 . Hf1 N3 84.70(7) yes
Cl1 . Hf1 N3 95.39(7) yes
P1 . Hf1 N3 110.71(7) yes
P2 . Hf1 N3 104.11(7) yes
P3 . Hf1 N3 36.07(7) yes
N1 . Hf1 N2 120.03(10) yes
N1 . Hf1 N3 116.62(10) yes
N2 . Hf1 N3 120.88(10) yes
Hf1 . Co1 P1 71.96(2) yes
Hf1 . Co1 P2 72.42(2) yes
P1 . Co1 P2 113.60(3) yes
Hf1 . Co1 P3 72.05(2) yes
P1 . Co1 P3 106.66(3) yes
P2 . Co1 P3 112.79(3) yes
Hf1 . Co1 N4 175.47(11) yes
P1 . Co1 N4 105.21(11) yes
P2 . Co1 N4 112.09(11) yes
P3 . Co1 N4 105.86(10) yes
I1 . Co1 Hf1 178.5(5) yes
I1 . Co1 P1 109.5(4) yes
Hf1 . Co1 P1 71.96(2) yes
I1 . Co1 P2 106.4(5) yes
Hf1 . Co1 P2 72.42(2) yes
P1 . Co1 P2 113.60(3) yes
I1 . Co1 P3 107.8(4) yes
Hf1 . Co1 P3 72.05(2) yes
P1 . Co1 P3 106.66(3) yes
P2 . Co1 P3 112.79(3) yes
Hf1 . P1 Co1 58.64(2) yes
Hf1 . P1 N1 47.18(9) yes
Co1 . P1 N1 105.26(9) yes
Hf1 . P1 C1 114.95(13) yes
Co1 . P1 C1 109.92(12) yes
N1 . P1 C1 107.25(14) yes
Hf1 . P1 C4 136.65(11) yes
Co1 . P1 C4 117.40(11) yes
N1 . P1 C4 109.85(15) yes
C1 . P1 C4 106.77(17) yes
Hf1 . P2 Co1 58.43(2) yes
Hf1 . P2 N2 47.87(9) yes
Co1 . P2 N2 105.26(10) yes
Hf1 . P2 C16 135.22(12) yes
Co1 . P2 C16 112.36(12) yes
N2 . P2 C16 110.29(14) yes
Hf1 . P2 C19 116.74(12) yes
Co1 . P2 C19 114.25(11) yes
N2 . P2 C19 107.71(15) yes
C16 . P2 C19 106.89(16) yes
Hf1 . P3 Co1 58.56(2) yes
Hf1 . P3 N3 47.26(8) yes
Co1 . P3 N3 104.73(9) yes
Hf1 . P3 C31 116.94(10) yes
Co1 . P3 C31 113.69(11) yes
N3 . P3 C31 108.85(14) yes
Hf1 . P3 C34 134.80(11) yes
Co1 . P3 C34 113.28(11) yes
N3 . P3 C34 109.26(14) yes
C31 . P3 C34 106.93(15) yes
C47 . O1 C48 122.8(6) yes
C51 6_656 O2 C51 131.5(8) yes
P1 . N1 Hf1 96.84(12) yes
P1 . N1 C7 131.0(2) yes
Hf1 . N1 C7 131.74(19) yes
P2 . N2 Hf1 95.98(12) yes
P2 . N2 C22 128.7(2) yes
Hf1 . N2 C22 134.8(2) yes
P3 . N3 Hf1 96.67(12) yes
P3 . N3 C37 129.0(2) yes
Hf1 . N3 C37 133.91(19) yes
Co1 . N4 N5 177.3(4) yes
P1 . C1 C2 113.1(2) yes
P1 . C1 C3 117.7(3) yes
C2 . C1 C3 109.4(3) yes
P1 . C1 H11 103.9 no
C2 . C1 H11 105.0 no
C3 . C1 H11 106.5 no
C1 . C2 H21 110.6 no
C1 . C2 H22 109.5 no
H21 . C2 H22 109.5 no
C1 . C2 H23 109.7 no
H21 . C2 H23 108.6 no
H22 . C2 H23 108.9 no
C1 . C3 H31 108.4 no
C1 . C3 H32 109.8 no
H31 . C3 H32 108.5 no
C1 . C3 H33 110.7 no
H31 . C3 H33 109.4 no
H32 . C3 H33 109.9 no
P1 . C4 C5 116.1(2) yes
P1 . C4 C6 113.8(3) yes
C5 . C4 C6 108.8(3) yes
P1 . C4 H41 104.0 no
C5 . C4 H41 106.8 no
C6 . C4 H41 106.6 no
C4 . C5 H51 108.5 no
C4 . C5 H52 109.0 no
H51 . C5 H52 108.9 no
C4 . C5 H53 111.9 no
H51 . C5 H53 109.1 no
H52 . C5 H53 109.3 no
C4 . C6 H61 109.9 no
C4 . C6 H62 111.0 no
H61 . C6 H62 107.6 no
C4 . C6 H63 109.8 no
H61 . C6 H63 109.5 no
H62 . C6 H63 109.1 no
N1 . C7 C8 119.2(3) yes
N1 . C7 C12 122.1(3) yes
C8 . C7 C12 118.5(3) yes
C7 . C8 C9 119.3(3) yes
C7 . C8 C13 121.9(3) yes
C9 . C8 C13 118.8(3) yes
C8 . C9 C10 122.5(3) yes
C8 . C9 H91 118.2 no
C10 . C9 H91 119.2 no
C9 . C10 C11 117.3(3) yes
C9 . C10 C14 121.6(3) yes
C11 . C10 C14 121.0(3) yes
C10 . C11 C12 123.2(3) yes
C10 . C11 H111 118.7 no
C12 . C11 H111 118.1 no
C7 . C12 C11 119.0(3) yes
C7 . C12 C15 124.1(3) yes
C11 . C12 C15 116.9(3) yes
C8 . C13 H131 111.5 no
C8 . C13 H132 111.5 no
H131 . C13 H132 106.8 no
C8 . C13 H133 113.2 no
H131 . C13 H133 105.9 no
H132 . C13 H133 107.5 no
C10 . C14 H141 110.8 no
C10 . C14 H142 109.6 no
H141 . C14 H142 108.0 no
C10 . C14 H143 110.3 no
H141 . C14 H143 108.0 no
H142 . C14 H143 110.1 no
C12 . C15 H151 112.1 no
C12 . C15 H152 109.7 no
H151 . C15 H152 108.7 no
C12 . C15 H153 111.2 no
H151 . C15 H153 107.4 no
H152 . C15 H153 107.7 no
P2 . C16 C17 118.2(3) yes
P2 . C16 C18 111.8(2) yes
C17 . C16 C18 108.2(3) yes
P2 . C16 H161 104.4 no
C17 . C16 H161 107.2 no
C18 . C16 H161 106.1 no
C16 . C17 H171 109.4 no
C16 . C17 H172 111.8 no
H171 . C17 H172 109.5 no
C16 . C17 H173 109.0 no
H171 . C17 H173 109.2 no
H172 . C17 H173 107.8 no
C16 . C18 H181 108.6 no
C16 . C18 H182 110.1 no
H181 . C18 H182 110.1 no
C16 . C18 H183 109.0 no
H181 . C18 H183 109.1 no
H182 . C18 H183 109.9 no
P2 . C19 C20 118.4(2) yes
P2 . C19 C21 113.3(3) yes
C20 . C19 C21 109.4(3) yes
P2 . C19 H191 103.7 no
C20 . C19 H191 106.4 no
C21 . C19 H191 104.2 no
C19 . C20 H201 109.2 no
C19 . C20 H202 109.6 no
H201 . C20 H202 107.9 no
C19 . C20 H203 109.9 no
H201 . C20 H203 109.4 no
H202 . C20 H203 110.8 no
C19 . C21 H211 110.3 no
C19 . C21 H212 108.9 no
H211 . C21 H212 109.2 no
C19 . C21 H213 109.5 no
H211 . C21 H213 109.7 no
H212 . C21 H213 109.3 no
N2 . C22 C23 119.6(3) yes
N2 . C22 C27 121.1(3) yes
C23 . C22 C27 119.2(3) yes
C22 . C23 C24 119.0(3) yes
C22 . C23 C28 123.2(3) yes
C24 . C23 C28 117.8(3) yes
C23 . C24 C25 122.6(4) yes
C23 . C24 H241 116.8 no
C25 . C24 H241 120.5 no
C24 . C25 C26 117.3(3) yes
C24 . C25 C29 120.7(4) yes
C26 . C25 C29 121.9(4) yes
C25 . C26 C27 122.9(4) yes
C25 . C26 H261 119.6 no
C27 . C26 H261 117.5 no
C26 . C27 C22 118.8(4) yes
C26 . C27 C30 116.9(3) yes
C22 . C27 C30 124.3(3) yes
C23 . C28 H281 110.8 no
C23 . C28 H282 110.8 no
H281 . C28 H282 108.5 no
C23 . C28 H283 111.2 no
H281 . C28 H283 108.2 no
H282 . C28 H283 107.2 no
C25 . C29 H291 107.9 no
C25 . C29 H292 111.5 no
H291 . C29 H292 107.9 no
C25 . C29 H293 110.5 no
H291 . C29 H293 109.3 no
H292 . C29 H293 109.6 no
C27 . C30 H301 111.0 no
C27 . C30 H302 110.8 no
H301 . C30 H302 107.9 no
C27 . C30 H303 109.7 no
H301 . C30 H303 108.8 no
H302 . C30 H303 108.6 no
P3 . C31 C32 119.0(2) yes
P3 . C31 C33 112.0(2) yes
C32 . C31 C33 109.9(3) yes
P3 . C31 H311 103.3 no
C32 . C31 H311 106.5 no
C33 . C31 H311 104.8 no
C31 . C32 H321 108.6 no
C31 . C32 H322 111.4 no
H321 . C32 H322 109.4 no
C31 . C32 H323 108.5 no
H321 . C32 H323 109.5 no
H322 . C32 H323 109.4 no
C31 . C33 H331 110.5 no
C31 . C33 H332 108.1 no
H331 . C33 H332 109.8 no
C31 . C33 H333 109.9 no
H331 . C33 H333 108.9 no
H332 . C33 H333 109.6 no
P3 . C34 C35 116.1(2) yes
P3 . C34 C36 113.2(2) yes
C35 . C34 C36 108.8(3) yes
P3 . C34 H341 104.8 no
C35 . C34 H341 107.5 no
C36 . C34 H341 105.6 no
C34 . C35 H351 108.9 no
C34 . C35 H352 109.9 no
H351 . C35 H352 108.9 no
C34 . C35 H353 107.5 no
H351 . C35 H353 110.7 no
H352 . C35 H353 110.8 no
C34 . C36 H361 107.2 no
C34 . C36 H362 110.8 no
H361 . C36 H362 108.9 no
C34 . C36 H363 110.4 no
H361 . C36 H363 109.1 no
H362 . C36 H363 110.3 no
N3 . C37 C38 120.2(3) yes
N3 . C37 C42 120.4(3) yes
C38 . C37 C42 119.3(3) yes
C37 . C38 C39 119.0(3) yes
C37 . C38 C43 122.0(3) yes
C39 . C38 C43 119.0(3) yes
C38 . C39 C40 122.7(3) yes
C38 . C39 H391 118.0 no
C40 . C39 H391 119.4 no
C39 . C40 C41 117.4(3) yes
C39 . C40 C44 121.7(3) yes
C41 . C40 C44 120.9(3) yes
C40 . C41 C42 122.3(3) yes
C40 . C41 H411 119.0 no
C42 . C41 H411 118.7 no
C37 . C42 C41 119.1(3) yes
C37 . C42 C45 123.2(3) yes
C41 . C42 C45 117.7(3) yes
C38 . C43 H431 112.0 no
C38 . C43 H432 109.9 no
H431 . C43 H432 107.7 no
C38 . C43 H433 113.6 no
H431 . C43 H433 107.3 no
H432 . C43 H433 106.0 no
C40 . C44 H441 109.4 no
C40 . C44 H442 109.7 no
H441 . C44 H442 108.2 no
C40 . C44 H443 110.4 no
H441 . C44 H443 108.6 no
H442 . C44 H443 110.5 no
C42 . C45 H451 109.3 no
C42 . C45 H452 110.0 no
H451 . C45 H452 108.8 no
C42 . C45 H453 111.4 no
H451 . C45 H453 108.2 no
H452 . C45 H453 109.1 no
C47 . C46 H461 109.6 no
C47 . C46 H462 109.4 no
H461 . C46 H462 108.8 no
C47 . C46 H463 111.3 no
H461 . C46 H463 108.6 no
H462 . C46 H463 109.2 no
C46 . C47 O1 120.9(6) yes
C46 . C47 H471 107.4 no
O1 . C47 H471 107.1 no
C46 . C47 H472 106.0 no
O1 . C47 H472 105.5 no
H471 . C47 H472 109.5 no
O1 . C48 C49 120.4(6) yes
O1 . C48 H481 107.3 no
C49 . C48 H481 105.8 no
O1 . C48 H482 107.7 no
C49 . C48 H482 106.5 no
H481 . C48 H482 108.8 no
C48 . C49 H491 107.0 no
C48 . C49 H492 109.4 no
H491 . C49 H492 109.5 no
C48 . C49 H493 110.7 no
H491 . C49 H493 109.9 no
H492 . C49 H493 110.2 no
C51 . C50 H501 109.6 no
C51 . C50 H502 109.7 no
H501 . C50 H502 108.5 no
C51 . C50 H503 110.0 no
H501 . C50 H503 109.8 no
H502 . C50 H503 109.3 no
C50 . C51 O2 124.5(6) yes
C50 . C51 H511 103.6 no
O2 . C51 H511 104.5 no
C50 . C51 H512 109.4 no
O2 . C51 H512 105.9 no
H511 . C51 H512 108.2 no

loop_
_geom_bond_atom_site_label_1
_geom_bond_atom_site_label_2
_geom_bond_site_symmetry_2
_geom_bond_distance
_geom_bond_publ_flag
Hf1 Co1 . 2.5624(4) yes
Hf1 Cl1 . 2.4252(8) yes
Hf1 P1 . 2.8533(8) yes
Hf1 P2 . 2.8672(8) yes
Hf1 P3 . 2.8571(8) yes
Hf1 N1 . 2.108(2) yes
Hf1 N2 . 2.138(3) yes
Hf1 N3 . 2.113(2) yes
I1 Co1 . 2.40(2) yes
Co1 P1 . 2.2786(10) yes
Co1 P2 . 2.2754(9) yes
Co1 P3 . 2.2797(9) yes
Co1 N4 . 1.856(4) yes
Co1 P1 . 2.2786(10) yes
Co1 P2 . 2.2754(9) yes
Co1 P3 . 2.2797(9) yes
P1 N1 . 1.689(3) yes
P1 C1 . 1.858(3) yes
P1 C4 . 1.871(3) yes
P2 N2 . 1.701(3) yes
P2 C16 . 1.861(3) yes
P2 C19 . 1.866(4) yes
P3 N3 . 1.694(3) yes
P3 C31 . 1.859(3) yes
P3 C34 . 1.872(3) yes
O1 C47 . 1.336(8) yes
O1 C48 . 1.346(8) yes
O2 C51 6_656 1.323(7) yes
O2 C51 . 1.323(7) yes
N1 C7 . 1.447(4) yes
N2 C22 . 1.443(4) yes
N3 C37 . 1.443(4) yes
N4 N5 . 1.063(7) yes
C1 C2 . 1.532(5) yes
C1 C3 . 1.534(5) yes
C1 H11 . 0.977 no
C2 H21 . 0.963 no
C2 H22 . 0.974 no
C2 H23 . 0.953 no
C3 H31 . 0.959 no
C3 H32 . 0.954 no
C3 H33 . 0.979 no
C4 C5 . 1.539(5) yes
C4 C6 . 1.526(5) yes
C4 H41 . 0.985 no
C5 H51 . 0.962 no
C5 H52 . 0.968 no
C5 H53 . 0.949 no
C6 H61 . 0.958 no
C6 H62 . 0.957 no
C6 H63 . 0.960 no
C7 C8 . 1.424(4) yes
C7 C12 . 1.403(4) yes
C8 C9 . 1.387(4) yes
C8 C13 . 1.489(4) yes
C9 C10 . 1.383(5) yes
C9 H91 . 0.917 no
C10 C11 . 1.375(4) yes
C10 C14 . 1.511(5) yes
C11 C12 . 1.395(4) yes
C11 H111 . 0.930 no
C12 C15 . 1.502(4) yes
C13 H131 . 0.950 no
C13 H132 . 0.954 no
C13 H133 . 0.949 no
C14 H141 . 0.957 no
C14 H142 . 0.948 no
C14 H143 . 0.971 no
C15 H151 . 0.968 no
C15 H152 . 0.956 no
C15 H153 . 0.948 no
C16 C17 . 1.538(5) yes
C16 C18 . 1.538(5) yes
C16 H161 . 0.971 no
C17 H171 . 0.950 no
C17 H172 . 0.958 no
C17 H173 . 0.960 no
C18 H181 . 0.967 no
C18 H182 . 0.972 no
C18 H183 . 0.960 no
C19 C20 . 1.546(5) yes
C19 C21 . 1.532(5) yes
C19 H191 . 0.983 no
C20 H201 . 0.951 no
C20 H202 . 0.960 no
C20 H203 . 0.948 no
C21 H211 . 0.963 no
C21 H212 . 0.966 no
C21 H213 . 0.952 no
C22 C23 . 1.404(5) yes
C22 C27 . 1.404(5) yes
C23 C24 . 1.403(5) yes
C23 C28 . 1.501(5) yes
C24 C25 . 1.381(6) yes
C24 H241 . 0.934 no
C25 C26 . 1.372(6) yes
C25 C29 . 1.521(5) yes
C26 C27 . 1.409(5) yes
C26 H261 . 0.931 no
C27 C30 . 1.504(5) yes
C28 H281 . 0.952 no
C28 H282 . 0.955 no
C28 H283 . 0.950 no
C29 H291 . 0.944 no
C29 H292 . 0.947 no
C29 H293 . 0.957 no
C30 H301 . 0.962 no
C30 H302 . 0.972 no
C30 H303 . 0.965 no
C31 C32 . 1.536(4) yes
C31 C33 . 1.530(4) yes
C31 H311 . 0.976 no
C32 H321 . 0.953 no
C32 H322 . 0.960 no
C32 H323 . 0.966 no
C33 H331 . 0.974 no
C33 H332 . 0.962 no
C33 H333 . 0.957 no
C34 C35 . 1.535(5) yes
C34 C36 . 1.531(5) yes
C34 H341 . 0.990 no
C35 H351 . 0.964 no
C35 H352 . 0.965 no
C35 H353 . 0.959 no
C36 H361 . 0.955 no
C36 H362 . 0.975 no
C36 H363 . 0.964 no
C37 C38 . 1.407(4) yes
C37 C42 . 1.408(4) yes
C38 C39 . 1.393(4) yes
C38 C43 . 1.497(5) yes
C39 C40 . 1.385(5) yes
C39 H391 . 0.940 no
C40 C41 . 1.393(5) yes
C40 C44 . 1.506(5) yes
C41 C42 . 1.394(5) yes
C41 H411 . 0.930 no
C42 C45 . 1.502(5) yes
C43 H431 . 0.950 no
C43 H432 . 0.950 no
C43 H433 . 0.964 no
C44 H441 . 0.949 no
C44 H442 . 0.962 no
C44 H443 . 0.950 no
C45 H451 . 0.976 no
C45 H452 . 0.963 no
C45 H453 . 0.980 no
C46 C47 . 1.399(9) yes
C46 H461 . 0.959 no
C46 H462 . 0.953 no
C46 H463 . 0.958 no
C47 H471 . 0.961 no
C47 H472 . 0.955 no
C48 C49 . 1.404(10) yes
C48 H481 . 0.963 no
C48 H482 . 0.970 no
C49 H491 . 0.968 no
C49 H492 . 0.961 no
C49 H493 . 0.967 no
C50 C51 . 1.370(10) yes
C50 H501 . 0.954 no
C50 H502 . 0.960 no
C50 H503 . 0.957 no
C51 H511 . 0.949 no
C51 H512 . 0.958 no
